data_7249918
loop_
_publ_author_name
'Li, Haitao'
'Qin, Guangshan'
'Guo, Zhenwei'
'Guo, Fang'

_publ_section_title
;
 Metallo-hydrogen bonded organic frameworks with nitrogen tridentate
 ligands: exploring inclusion and dye adsorption properties
;
_journal_issue 12
_journal_name_full CrystEngComm
_journal_page_first 1773
_journal_page_last 1780
_journal_paper_doi 10.1039/D4CE01215A
_journal_volume 27
_journal_year 2025
_chemical_formula_moiety 'Cd Cl4, Cl, C24 H42 N3 O3, 0.665(H2 O), 0.412(O)'
_chemical_formula_sum 'C24 H44 Cd Cl5 N3 O4'
_chemical_formula_weight 728.27
_space_group_crystal_system monoclinic
_space_group_IT_number 14
_space_group_name_Hall '-P 2yn'
_space_group_name_H-M_alt 'P 1 21/n 1'
_atom_sites_solution_hydrogens mixed
_atom_sites_solution_primary iterative
_audit_creation_date 2025-01-13
_audit_creation_method
;
Olex2 1.5
(compiled 2023.03.06 svn.rbb2c1857 for OlexSys, GUI svn.r6748)
;
_audit_update_record
;
2025-01-16 deposited with the CCDC.	2025-02-04 downloaded from the CCDC.
;
_cell_angle_alpha 90
_cell_angle_beta 106.045(2)
_cell_angle_gamma 90
_cell_formula_units_Z 4
_cell_length_a 11.0149(7)
_cell_length_b 19.8174(13)
_cell_length_c 15.8532(10)
_cell_measurement_reflns_used 9982
_cell_measurement_temperature 293.15
_cell_measurement_theta_max 27.21
_cell_measurement_theta_min 2.63
_cell_volume 3325.7(4)
_computing_cell_refinement 'SAINT V8.40A (Bruker, 2019)'
_computing_data_collection 'Bruker APEX2'
_computing_data_reduction 'SAINT V8.40A (Bruker, 2019)'
_computing_molecular_graphics 'Olex2 1.5 (Dolomanov et al., 2009)'
_computing_publication_material 'Olex2 1.5 (Dolomanov et al., 2009)'
_computing_structure_refinement 'SHELXL 2018/3 (Sheldrick, 2015)'
_computing_structure_solution 'olex2.solve 1.5 (Bourhis et al., 2015)'
_diffrn_ambient_temperature 293.15
_diffrn_measured_fraction_theta_full 0.994
_diffrn_measured_fraction_theta_max 0.994
_diffrn_measurement_device_type 'Bruker APEX-II CCD'
_diffrn_measurement_method '\f and \w scans'
_diffrn_radiation_type MoK\a
_diffrn_radiation_wavelength 0.71073
_diffrn_reflns_av_R_equivalents 0.0309
_diffrn_reflns_av_unetI/netI 0.0252
_diffrn_reflns_Laue_measured_fraction_full 0.994
_diffrn_reflns_Laue_measured_fraction_max 0.994
_diffrn_reflns_limit_h_max 12
_diffrn_reflns_limit_h_min -13
_diffrn_reflns_limit_k_max 23
_diffrn_reflns_limit_k_min -20
_diffrn_reflns_limit_l_max 18
_diffrn_reflns_limit_l_min -18
_diffrn_reflns_number 28597
_diffrn_reflns_point_group_measured_fraction_full 0.994
_diffrn_reflns_point_group_measured_fraction_max 0.994
_diffrn_reflns_theta_full 25.000
_diffrn_reflns_theta_max 25.025
_diffrn_reflns_theta_min 2.452
_diffrn_source_current 30.0
_diffrn_source_power 1.5
_diffrn_source_voltage 50.0
_diffrn_standards_number 0
_exptl_absorpt_coefficient_mu 1.090
_exptl_absorpt_correction_T_max 0.7457
_exptl_absorpt_correction_T_min 0.6266
_exptl_absorpt_correction_type multi-scan
_exptl_absorpt_process_details
;
SADABS-2016/2 (Bruker,2016/2) was used for absorption correction.
wR2(int) was 0.0677 before and 0.0494 after correction.
The Ratio of minimum to maximum transmission is 0.8403.
The \l/2 correction factor is Not present.
;
_exptl_crystal_colour colourless
_exptl_crystal_colour_primary colourless
_exptl_crystal_density_diffrn 1.454
_exptl_crystal_description block
_exptl_crystal_F_000 1496
_exptl_crystal_size_max 0.12
_exptl_crystal_size_mid 0.12
_exptl_crystal_size_min 0.1
_refine_diff_density_max 1.044
_refine_diff_density_min -0.810
_refine_diff_density_rms 0.091
_refine_ls_extinction_method none
_refine_ls_goodness_of_fit_ref 1.040
_refine_ls_hydrogen_treatment mixed
_refine_ls_matrix_type full
_refine_ls_number_parameters 366
_refine_ls_number_reflns 5838
_refine_ls_number_restraints 4
_refine_ls_restrained_S_all 1.045
_refine_ls_R_factor_all 0.0649
_refine_ls_R_factor_gt 0.0489
_refine_ls_shift/su_max 0.001
_refine_ls_shift/su_mean 0.000
_refine_ls_structure_factor_coef Fsqd
_refine_ls_weighting_details 'w=1/[\s^2^(Fo^2^)+(0.0701P)^2^+5.6401P] where P=(Fo^2^+2Fc^2^)/3'
_refine_ls_weighting_scheme calc
_refine_ls_wR_factor_gt 0.1268
_refine_ls_wR_factor_ref 0.1387
_reflns_Friedel_coverage 0.000
_reflns_number_gt 4626
_reflns_number_total 5838
_reflns_threshold_expression 'I > 2\s(I)'
_cod_data_source_file d4ce01215a2.cif
_cod_data_source_block 240604_l2_0m_a
_cod_depositor_comments 'Adding full bibliography for 7249917--7249919.cif.'
_cod_database_code 7249918
_shelx_shelxl_version_number 2018/3
_shelx_space_group_comment
;
The symmetry employed for this shelxl refinement is uniquely defined
by the following loop, which should always be used as a source of
symmetry information in preference to the above space-group names.
They are only intended as comments.
;
_shelx_estimated_absorpt_t_max 0.899
_shelx_estimated_absorpt_t_min 0.880
_olex2_refinement_description
;
1. Fixed Uiso
 At 1.2 times of:
  All C(H,H) groups, All N(H) groups
 At 1.5 times of:
  All C(H,H,H) groups
2. Restrained distances
 H4D-O4
 0.89 with sigma of 0.01
 H4C-O4
 0.89 with sigma of 0.01
 H4D-H4C
 1.39 with sigma of 0.01
3. Others
 1*[Sof(O4)+Sof(H4C)+Sof(H4D)]+1*[Sof(O5)]+1*[Sof(O6)]=1 with esd of 0.01
 Sof(O4)=Sof(H4C)=Sof(H4D)=FVAR(1)
4.a Ternary CH refined with riding coordinates:
 N1(H1), N2(H2), N3(H3)
4.b Secondary CH2 refined with riding coordinates:
 C1(H1A,H1B), C2(H2A,H2B), C3(H3A,H3B), C4(H4A,H4B), C5(H5A,H5B), C15(H15A,
 H15B), C16(H16A,H16B), C17(H17A,H17B), C18(H18A,H18B), C19(H19A,H19B),
 C20(H20A,H20B), C21(H21A,H21B), C22(H22A,H22B), C23(H23A,H23B), C24(H24A,H24B)
4.c Idealised Me refined as rotating group:
 C8(H8A,H8B,H8C), C11(H11A,H11B,H11C), C14(H14A,H14B,H14C)
;
_olex2_submission_special_instructions 'No special instructions were received'

loop_
_space_group_symop_operation_xyz
'x, y, z'
'-x+1/2, y+1/2, -z+1/2'
'-x, -y, -z'
'x-1/2, -y-1/2, z-1/2'

loop_
_atom_site_label
_atom_site_type_symbol
_atom_site_fract_x
_atom_site_fract_y
_atom_site_fract_z
_atom_site_U_iso_or_equiv
_atom_site_adp_type
_atom_site_occupancy
_atom_site_site_symmetry_order
_atom_site_calc_flag
_atom_site_refinement_flags_posn
_atom_site_refinement_flags_adp
_atom_site_refinement_flags_occupancy
_atom_site_disorder_assembly
_atom_site_disorder_group
Cd1 Cd 0.27697(3) 0.84326(2) 0.61588(2) 0.05270(15) Uani 1 1 d . . . . .
Cl1 Cl 0.31870(17) 0.81221(10) 0.77021(10) 0.0884(6) Uani 1 1 d . . . . .
Cl2 Cl 0.25173(17) 0.74537(7) 0.51788(10) 0.0815(5) Uani 1 1 d . . . . .
Cl3 Cl 0.45793(14) 0.90954(7) 0.60004(9) 0.0673(4) Uani 1 1 d . . . . .
Cl4 Cl 0.08823(17) 0.91154(11) 0.56128(12) 0.0980(6) Uani 1 1 d . . . . .
Cl5 Cl 0.63952(13) 0.48404(8) 0.68055(11) 0.0782(5) Uani 1 1 d . . . . .
O1 O 0.7233(4) 0.8736(2) 0.4103(3) 0.0700(10) Uani 1 1 d . . . . .
O2 O 0.8923(3) 0.44607(17) 0.5134(2) 0.0559(8) Uani 1 1 d . . . . .
O3 O 0.2761(3) 0.56580(18) 0.6970(2) 0.0552(8) Uani 1 1 d . . . . .
N1 N 0.7689(4) 0.8213(2) 0.5852(3) 0.0495(9) Uani 1 1 d . . . . .
H1 H 0.684490 0.805765 0.585275 0.059 Uiso 1 1 calc R U . . .
N2 N 0.9169(3) 0.52059(16) 0.6724(2) 0.0364(7) Uani 1 1 d . . . . .
H2 H 0.837256 0.510141 0.685736 0.044 Uiso 1 1 calc R U . . .
N3 N 0.5322(3) 0.60745(17) 0.7779(2) 0.0364(7) Uani 1 1 d . . . . .
H3 H 0.578578 0.572273 0.756349 0.044 Uiso 1 1 calc R U . . .
C1 C 0.6792(7) 0.9080(3) 0.4730(4) 0.0802(19) Uani 1 1 d . . . . .
H1A H 0.593648 0.893577 0.468947 0.096 Uiso 1 1 calc R U . . .
H1B H 0.677250 0.956041 0.460834 0.096 Uiso 1 1 calc R U . . .
C2 C 0.7614(6) 0.8953(3) 0.5641(4) 0.0661(15) Uani 1 1 d . . . . .
H2A H 0.727471 0.919158 0.605975 0.079 Uiso 1 1 calc R U . . .
H2B H 0.845637 0.912514 0.569429 0.079 Uiso 1 1 calc R U . . .
C3 C 0.8073(6) 0.7846(3) 0.5141(3) 0.0671(15) Uani 1 1 d . . . . .
H3A H 0.803199 0.736340 0.523099 0.081 Uiso 1 1 calc R U . . .
H3B H 0.893794 0.796103 0.516559 0.081 Uiso 1 1 calc R U . . .
C4 C 0.7210(7) 0.8033(3) 0.4247(4) 0.0778(17) Uani 1 1 d . . . . .
H4A H 0.747947 0.779677 0.379363 0.093 Uiso 1 1 calc R U . . .
H4B H 0.635313 0.789238 0.421048 0.093 Uiso 1 1 calc R U . . .
C5 C 0.8584(5) 0.8092(2) 0.6764(3) 0.0485(11) Uani 1 1 d . . . . .
H5A H 0.944669 0.813619 0.673065 0.058 Uiso 1 1 calc R U . . .
H5B H 0.844450 0.844122 0.715619 0.058 Uiso 1 1 calc R U . . .
C6 C 0.8435(4) 0.7406(2) 0.7157(3) 0.0391(9) Uani 1 1 d . . . . .
C7 C 0.7449(4) 0.7313(2) 0.7547(3) 0.0374(9) Uani 1 1 d . . . . .
C8 C 0.6535(5) 0.7876(2) 0.7560(4) 0.0594(13) Uani 1 1 d . . . . .
H8A H 0.684221 0.828855 0.737721 0.089 Uiso 1 1 calc R U . . .
H8B H 0.645531 0.792860 0.814473 0.089 Uiso 1 1 calc R U . . .
H8C H 0.572451 0.776960 0.716760 0.089 Uiso 1 1 calc R U . . .
C9 C 0.7341(4) 0.66948(19) 0.7957(2) 0.0343(9) Uani 1 1 d . . . . .
C10 C 0.8246(4) 0.61848(19) 0.8000(2) 0.0337(8) Uani 1 1 d . . . . .
C11 C 0.8267(4) 0.5580(2) 0.8581(3) 0.0475(11) Uani 1 1 d . . . . .
H11A H 0.838268 0.572763 0.917494 0.071 Uiso 1 1 calc R U . . .
H11B H 0.894937 0.528739 0.855452 0.071 Uiso 1 1 calc R U . . .
H11C H 0.748127 0.534101 0.838378 0.071 Uiso 1 1 calc R U . . .
C12 C 0.9163(4) 0.6269(2) 0.7545(2) 0.0346(8) Uani 1 1 d . . . . .
C13 C 0.9301(4) 0.6885(2) 0.7148(3) 0.0366(9) Uani 1 1 d . . . . .
C14 C 1.0390(4) 0.6998(2) 0.6756(4) 0.0542(12) Uani 1 1 d . . . . .
H14A H 1.011371 0.691661 0.613540 0.081 Uiso 1 1 calc R U . . .
H14B H 1.106539 0.669310 0.702241 0.081 Uiso 1 1 calc R U . . .
H14C H 1.068349 0.745425 0.686241 0.081 Uiso 1 1 calc R U . . .
C15 C 0.9943(4) 0.5661(2) 0.7447(3) 0.0389(9) Uani 1 1 d . . . . .
H15A H 1.019405 0.541452 0.799603 0.047 Uiso 1 1 calc R U . . .
H15B H 1.070108 0.580756 0.730161 0.047 Uiso 1 1 calc R U . . .
C16 C 0.8866(5) 0.5535(2) 0.5842(3) 0.0499(11) Uani 1 1 d . . . . .
H16A H 0.964007 0.568485 0.572248 0.060 Uiso 1 1 calc R U . . .
H16B H 0.833817 0.592771 0.583821 0.060 Uiso 1 1 calc R U . . .
C17 C 0.8187(5) 0.5048(3) 0.5141(3) 0.0586(13) Uani 1 1 d . . . . .
H17A H 0.739071 0.491907 0.524425 0.070 Uiso 1 1 calc R U . . .
H17B H 0.800454 0.526681 0.457278 0.070 Uiso 1 1 calc R U . . .
C18 C 0.9126(5) 0.4122(2) 0.5950(3) 0.0551(12) Uani 1 1 d . . . . .
H18A H 0.958928 0.370805 0.593557 0.066 Uiso 1 1 calc R U . . .
H18B H 0.831782 0.400380 0.604095 0.066 Uiso 1 1 calc R U . . .
C19 C 0.9857(5) 0.4556(2) 0.6702(3) 0.0474(11) Uani 1 1 d . . . . .
H19A H 0.996217 0.431585 0.725142 0.057 Uiso 1 1 calc R U . . .
H19B H 1.068959 0.464985 0.663499 0.057 Uiso 1 1 calc R U . . .
C20 C 0.6270(4) 0.6549(2) 0.8350(3) 0.0397(9) Uani 1 1 d . . . . .
H20A H 0.660337 0.635081 0.892727 0.048 Uiso 1 1 calc R U . . .
H20B H 0.585311 0.696877 0.841923 0.048 Uiso 1 1 calc R U . . .
C21 C 0.4477(5) 0.6428(2) 0.7003(3) 0.0503(11) Uani 1 1 d . . . . .
H21A H 0.497839 0.661534 0.664403 0.060 Uiso 1 1 calc R U . . .
H21B H 0.404604 0.679728 0.720160 0.060 Uiso 1 1 calc R U . . .
C22 C 0.3514(5) 0.5940(3) 0.6464(3) 0.0552(12) Uani 1 1 d . . . . .
H22A H 0.297506 0.617420 0.596104 0.066 Uiso 1 1 calc R U . . .
H22B H 0.394677 0.558119 0.624722 0.066 Uiso 1 1 calc R U . . .
C23 C 0.4512(4) 0.5740(3) 0.8275(3) 0.0502(11) Uani 1 1 d . . . . .
H23A H 0.409241 0.608244 0.853044 0.060 Uiso 1 1 calc R U . . .
H23B H 0.503967 0.547377 0.874953 0.060 Uiso 1 1 calc R U . . .
C24 C 0.3542(4) 0.5294(3) 0.7686(3) 0.0554(12) Uani 1 1 d . . . . .
H24A H 0.396413 0.493304 0.746491 0.066 Uiso 1 1 calc R U . . .
H24B H 0.302221 0.509141 0.802211 0.066 Uiso 1 1 calc R U . . .
O4 O 0.5486(5) 0.7320(3) 0.5387(4) 0.073(2) Uani 0.665(11) 1 d D . P A 1
O5 O 0.6085(16) 0.6423(8) 0.3720(12) 0.059(7) Uani 0.203(12) 1 d . . P B 2
O6 O 0.5577(19) 0.6068(12) 0.491(2) 0.146(17) Uani 0.209(14) 1 d . . P C 3
H4C H 0.474(3) 0.750(3) 0.536(4) 0.038(18) Uiso 0.665(11) 1 d D . P A 1
H4D H 0.599(5) 0.767(2) 0.547(9) 0.14(5) Uiso 0.665(11) 1 d D . P A 1

loop_
_atom_site_aniso_label
_atom_site_aniso_U_11
_atom_site_aniso_U_22
_atom_site_aniso_U_33
_atom_site_aniso_U_23
_atom_site_aniso_U_13
_atom_site_aniso_U_12
Cd1 0.0484(2) 0.0557(2) 0.0493(2) 0.00423(16) 0.00553(16) -0.01058(16)
Cl1 0.0929(11) 0.1126(13) 0.0543(8) 0.0139(8) 0.0117(8) -0.0513(10)
Cl2 0.1096(13) 0.0506(8) 0.0677(9) -0.0016(6) -0.0033(8) -0.0026(8)
Cl3 0.0734(9) 0.0724(9) 0.0584(8) 0.0034(6) 0.0222(7) -0.0269(7)
Cl4 0.0725(10) 0.1241(15) 0.0795(10) -0.0315(10) -0.0086(8) 0.0358(10)
Cl5 0.0525(8) 0.0889(10) 0.1024(11) -0.0429(9) 0.0367(8) -0.0152(7)
O1 0.080(3) 0.074(3) 0.063(2) 0.021(2) 0.033(2) 0.011(2)
O2 0.071(2) 0.053(2) 0.0468(18) -0.0093(15) 0.0220(17) -0.0029(17)
O3 0.0344(16) 0.069(2) 0.059(2) 0.0144(17) 0.0071(15) -0.0031(15)
N1 0.049(2) 0.045(2) 0.058(2) 0.0133(18) 0.0209(19) 0.0045(17)
N2 0.0370(18) 0.0384(18) 0.0365(18) -0.0015(14) 0.0145(15) 0.0020(14)
N3 0.0344(18) 0.0403(19) 0.0359(17) 0.0001(14) 0.0119(14) 0.0017(14)
C1 0.096(5) 0.084(4) 0.071(4) 0.029(3) 0.041(4) 0.040(4)
C2 0.097(4) 0.045(3) 0.069(3) 0.012(2) 0.044(3) 0.021(3)
C3 0.090(4) 0.048(3) 0.059(3) -0.006(2) 0.013(3) 0.006(3)
C4 0.090(5) 0.081(4) 0.057(3) 0.008(3) 0.012(3) 0.002(3)
C5 0.052(3) 0.037(2) 0.055(3) 0.002(2) 0.013(2) -0.003(2)
C6 0.044(2) 0.032(2) 0.038(2) -0.0042(17) 0.0064(18) -0.0047(18)
C7 0.040(2) 0.035(2) 0.036(2) -0.0052(17) 0.0090(17) 0.0012(17)
C8 0.064(3) 0.041(3) 0.081(4) 0.001(2) 0.032(3) 0.011(2)
C9 0.035(2) 0.036(2) 0.0297(19) -0.0067(16) 0.0046(16) -0.0017(16)
C10 0.034(2) 0.034(2) 0.0303(19) -0.0046(16) 0.0046(16) 0.0004(17)
C11 0.049(3) 0.049(3) 0.045(2) 0.010(2) 0.014(2) 0.009(2)
C12 0.0277(19) 0.038(2) 0.034(2) -0.0053(17) 0.0029(16) 0.0012(16)
C13 0.031(2) 0.038(2) 0.038(2) -0.0039(17) 0.0047(17) -0.0040(17)
C14 0.042(3) 0.048(3) 0.079(3) 0.004(2) 0.026(2) -0.006(2)
C15 0.028(2) 0.044(2) 0.041(2) -0.0061(18) 0.0050(17) 0.0010(17)
C16 0.063(3) 0.045(3) 0.041(2) 0.0036(19) 0.014(2) 0.009(2)
C17 0.071(3) 0.061(3) 0.039(2) -0.006(2) 0.007(2) 0.002(3)
C18 0.070(3) 0.044(3) 0.054(3) -0.006(2) 0.023(3) 0.000(2)
C19 0.056(3) 0.040(2) 0.047(2) -0.0023(19) 0.015(2) 0.009(2)
C20 0.041(2) 0.042(2) 0.037(2) -0.0073(17) 0.0127(18) -0.0001(18)
C21 0.048(3) 0.052(3) 0.044(3) 0.011(2) 0.001(2) -0.003(2)
C22 0.047(3) 0.064(3) 0.047(3) 0.008(2) 0.000(2) -0.011(2)
C23 0.044(2) 0.066(3) 0.044(2) 0.010(2) 0.017(2) -0.002(2)
C24 0.041(2) 0.064(3) 0.059(3) 0.017(2) 0.010(2) -0.005(2)
O4 0.048(4) 0.097(5) 0.074(4) 0.016(3) 0.020(3) -0.009(3)
O5 0.059(11) 0.053(11) 0.068(12) -0.038(8) 0.023(9) -0.019(8)
O6 0.037(12) 0.088(18) 0.27(4) -0.07(2) -0.025(16) 0.035(11)

loop_
_atom_type_symbol
_atom_type_description
_atom_type_scat_dispersion_real
_atom_type_scat_dispersion_imag
_atom_type_scat_source
C C 0.0033 0.0016 'International Tables Vol C Tables 4.2.6.8 and 6.1.1.4'
H H 0.0000 0.0000 'International Tables Vol C Tables 4.2.6.8 and 6.1.1.4'
Cd Cd -0.8075 1.2024 'International Tables Vol C Tables 4.2.6.8 and 6.1.1.4'
Cl Cl 0.1484 0.1585 'International Tables Vol C Tables 4.2.6.8 and 6.1.1.4'
N N 0.0061 0.0033 'International Tables Vol C Tables 4.2.6.8 and 6.1.1.4'
O O 0.0106 0.0060 'International Tables Vol C Tables 4.2.6.8 and 6.1.1.4'

loop_
_geom_angle_atom_site_label_1
_geom_angle_atom_site_label_2
_geom_angle_atom_site_label_3
_geom_angle
_geom_angle_site_symmetry_1
_geom_angle_site_symmetry_3
_geom_angle_publ_flag
Cl1 Cd1 Cl2 113.11(6) . . ?
Cl1 Cd1 Cl3 107.69(5) . . ?
Cl2 Cd1 Cl3 108.13(6) . . ?
Cl4 Cd1 Cl1 113.76(7) . . ?
Cl4 Cd1 Cl2 106.18(6) . . ?
Cl4 Cd1 Cl3 107.71(7) . . ?
C1 O1 C4 110.0(4) . . ?
C18 O2 C17 109.0(4) . . ?
C24 O3 C22 109.5(4) . . ?
C2 N1 H1 108.3 . . ?
C2 N1 C5 110.2(4) . . ?
C3 N1 H1 108.3 . . ?
C3 N1 C2 108.5(4) . . ?
C3 N1 C5 113.2(4) . . ?
C5 N1 H1 108.3 . . ?
C15 N2 H2 108.2 . . ?
C16 N2 H2 108.2 . . ?
C16 N2 C15 112.3(3) . . ?
C16 N2 C19 109.7(3) . . ?
C19 N2 H2 108.2 . . ?
C19 N2 C15 110.2(3) . . ?
C20 N3 H3 108.2 . . ?
C21 N3 H3 108.2 . . ?
C21 N3 C20 111.8(3) . . ?
C21 N3 C23 108.3(3) . . ?
C23 N3 H3 108.2 . . ?
C23 N3 C20 112.0(3) . . ?
O1 C1 H1A 109.3 . . ?
O1 C1 H1B 109.3 . . ?
O1 C1 C2 111.5(5) . . ?
H1A C1 H1B 108.0 . . ?
C2 C1 H1A 109.3 . . ?
C2 C1 H1B 109.3 . . ?
N1 C2 H2A 109.4 . . ?
N1 C2 H2B 109.4 . . ?
C1 C2 N1 111.1(5) . . ?
C1 C2 H2A 109.4 . . ?
C1 C2 H2B 109.4 . . ?
H2A C2 H2B 108.0 . . ?
N1 C3 H3A 109.5 . . ?
N1 C3 H3B 109.5 . . ?
N1 C3 C4 110.5(5) . . ?
H3A C3 H3B 108.1 . . ?
C4 C3 H3A 109.5 . . ?
C4 C3 H3B 109.5 . . ?
O1 C4 C3 110.8(5) . . ?
O1 C4 H4A 109.5 . . ?
O1 C4 H4B 109.5 . . ?
C3 C4 H4A 109.5 . . ?
C3 C4 H4B 109.5 . . ?
H4A C4 H4B 108.1 . . ?
N1 C5 H5A 108.7 . . ?
N1 C5 H5B 108.7 . . ?
H5A C5 H5B 107.6 . . ?
C6 C5 N1 114.4(4) . . ?
C6 C5 H5A 108.7 . . ?
C6 C5 H5B 108.7 . . ?
C7 C6 C5 118.8(4) . . ?
C7 C6 C13 121.1(4) . . ?
C13 C6 C5 120.0(4) . . ?
C6 C7 C8 120.7(4) . . ?
C6 C7 C9 119.5(4) . . ?
C9 C7 C8 119.8(4) . . ?
C7 C8 H8A 109.5 . . ?
C7 C8 H8B 109.5 . . ?
C7 C8 H8C 109.5 . . ?
H8A C8 H8B 109.5 . . ?
H8A C8 H8C 109.5 . . ?
H8B C8 H8C 109.5 . . ?
C7 C9 C10 119.9(4) . . ?
C7 C9 C20 122.2(4) . . ?
C10 C9 C20 117.9(4) . . ?
C9 C10 C11 119.4(4) . . ?
C12 C10 C9 119.4(4) . . ?
C12 C10 C11 121.1(4) . . ?
C10 C11 H11A 109.5 . . ?
C10 C11 H11B 109.5 . . ?
C10 C11 H11C 109.5 . . ?
H11A C11 H11B 109.5 . . ?
H11A C11 H11C 109.5 . . ?
H11B C11 H11C 109.5 . . ?
C10 C12 C15 118.0(4) . . ?
C13 C12 C10 121.1(4) . . ?
C13 C12 C15 120.8(4) . . ?
C6 C13 C14 120.9(4) . . ?
C12 C13 C6 118.4(4) . . ?
C12 C13 C14 120.7(4) . . ?
C13 C14 H14A 109.5 . . ?
C13 C14 H14B 109.5 . . ?
C13 C14 H14C 109.5 . . ?
H14A C14 H14B 109.5 . . ?
H14A C14 H14C 109.5 . . ?
H14B C14 H14C 109.5 . . ?
N2 C15 H15A 109.8 . . ?
N2 C15 H15B 109.8 . . ?
C12 C15 N2 109.5(3) . . ?
C12 C15 H15A 109.8 . . ?
C12 C15 H15B 109.8 . . ?
H15A C15 H15B 108.2 . . ?
N2 C16 H16A 109.6 . . ?
N2 C16 H16B 109.6 . . ?
N2 C16 C17 110.3(4) . . ?
H16A C16 H16B 108.1 . . ?
C17 C16 H16A 109.6 . . ?
C17 C16 H16B 109.6 . . ?
O2 C17 C16 111.3(4) . . ?
O2 C17 H17A 109.4 . . ?
O2 C17 H17B 109.4 . . ?
C16 C17 H17A 109.4 . . ?
C16 C17 H17B 109.4 . . ?
H17A C17 H17B 108.0 . . ?
O2 C18 H18A 109.3 . . ?
O2 C18 H18B 109.3 . . ?
O2 C18 C19 111.6(4) . . ?
H18A C18 H18B 108.0 . . ?
C19 C18 H18A 109.3 . . ?
C19 C18 H18B 109.3 . . ?
N2 C19 C18 110.1(4) . . ?
N2 C19 H19A 109.6 . . ?
N2 C19 H19B 109.6 . . ?
C18 C19 H19A 109.6 . . ?
C18 C19 H19B 109.6 . . ?
H19A C19 H19B 108.1 . . ?
N3 C20 C9 111.2(3) . . ?
N3 C20 H20A 109.4 . . ?
N3 C20 H20B 109.4 . . ?
C9 C20 H20A 109.4 . . ?
C9 C20 H20B 109.4 . . ?
H20A C20 H20B 108.0 . . ?
N3 C21 H21A 109.6 . . ?
N3 C21 H21B 109.6 . . ?
N3 C21 C22 110.2(4) . . ?
H21A C21 H21B 108.1 . . ?
C22 C21 H21A 109.6 . . ?
C22 C21 H21B 109.6 . . ?
O3 C22 C21 111.1(4) . . ?
O3 C22 H22A 109.4 . . ?
O3 C22 H22B 109.4 . . ?
C21 C22 H22A 109.4 . . ?
C21 C22 H22B 109.4 . . ?
H22A C22 H22B 108.0 . . ?
N3 C23 H23A 109.4 . . ?
N3 C23 H23B 109.4 . . ?
N3 C23 C24 111.1(4) . . ?
H23A C23 H23B 108.0 . . ?
C24 C23 H23A 109.4 . . ?
C24 C23 H23B 109.4 . . ?
O3 C24 C23 111.6(4) . . ?
O3 C24 H24A 109.3 . . ?
O3 C24 H24B 109.3 . . ?
C23 C24 H24A 109.3 . . ?
C23 C24 H24B 109.3 . . ?
H24A C24 H24B 108.0 . . ?
H4C O4 H4D 103.6(16) . . ?

loop_
_geom_bond_atom_site_label_1
_geom_bond_atom_site_label_2
_geom_bond_distance
_geom_bond_site_symmetry_2
_geom_bond_publ_flag
Cd1 Cl1 2.4402(15) . ?
Cd1 Cl2 2.4527(15) . ?
Cd1 Cl3 2.4572(13) . ?
Cd1 Cl4 2.4304(17) . ?
O1 C1 1.398(7) . ?
O1 C4 1.413(7) . ?
O2 C17 1.420(6) . ?
O2 C18 1.419(6) . ?
O3 C22 1.419(6) . ?
O3 C24 1.418(6) . ?
N1 H1 0.9800 . ?
N1 C2 1.500(6) . ?
N1 C3 1.497(7) . ?
N1 C5 1.527(6) . ?
N2 H2 0.9800 . ?
N2 C15 1.521(5) . ?
N2 C16 1.494(5) . ?
N2 C19 1.500(5) . ?
N3 H3 0.9800 . ?
N3 C20 1.508(5) . ?
N3 C21 1.496(5) . ?
N3 C23 1.496(5) . ?
C1 H1A 0.9700 . ?
C1 H1B 0.9700 . ?
C1 C2 1.500(8) . ?
C2 H2A 0.9700 . ?
C2 H2B 0.9700 . ?
C3 H3A 0.9700 . ?
C3 H3B 0.9700 . ?
C3 C4 1.519(8) . ?
C4 H4A 0.9700 . ?
C4 H4B 0.9700 . ?
C5 H5A 0.9700 . ?
C5 H5B 0.9700 . ?
C5 C6 1.523(6) . ?
C6 C7 1.403(6) . ?
C6 C13 1.408(6) . ?
C7 C8 1.507(6) . ?
C7 C9 1.407(6) . ?
C8 H8A 0.9600 . ?
C8 H8B 0.9600 . ?
C8 H8C 0.9600 . ?
C9 C10 1.408(6) . ?
C9 C20 1.508(6) . ?
C10 C11 1.508(6) . ?
C10 C12 1.403(6) . ?
C11 H11A 0.9600 . ?
C11 H11B 0.9600 . ?
C11 H11C 0.9600 . ?
C12 C13 1.403(6) . ?
C12 C15 1.512(5) . ?
C13 C14 1.512(6) . ?
C14 H14A 0.9600 . ?
C14 H14B 0.9600 . ?
C14 H14C 0.9600 . ?
C15 H15A 0.9700 . ?
C15 H15B 0.9700 . ?
C16 H16A 0.9700 . ?
C16 H16B 0.9700 . ?
C16 C17 1.506(7) . ?
C17 H17A 0.9700 . ?
C17 H17B 0.9700 . ?
C18 H18A 0.9700 . ?
C18 H18B 0.9700 . ?
C18 C19 1.510(6) . ?
C19 H19A 0.9700 . ?
C19 H19B 0.9700 . ?
C20 H20A 0.9700 . ?
C20 H20B 0.9700 . ?
C21 H21A 0.9700 . ?
C21 H21B 0.9700 . ?
C21 C22 1.514(6) . ?
C22 H22A 0.9700 . ?
C22 H22B 0.9700 . ?
C23 H23A 0.9700 . ?
C23 H23B 0.9700 . ?
C23 C24 1.498(7) . ?
C24 H24A 0.9700 . ?
C24 H24B 0.9700 . ?
O4 H4C 0.883(10) . ?
O4 H4D 0.885(10) . ?

loop_
_geom_torsion_atom_site_label_1
_geom_torsion_atom_site_label_2
_geom_torsion_atom_site_label_3
_geom_torsion_atom_site_label_4
_geom_torsion
_geom_torsion_site_symmetry_1
_geom_torsion_site_symmetry_2
_geom_torsion_site_symmetry_3
_geom_torsion_site_symmetry_4
_geom_torsion_publ_flag
O1 C1 C2 N1 -58.0(7) . . . . ?
O2 C18 C19 N2 57.8(5) . . . . ?
N1 C3 C4 O1 58.2(7) . . . . ?
N1 C5 C6 C7 -80.1(5) . . . . ?
N1 C5 C6 C13 101.7(5) . . . . ?
N2 C16 C17 O2 -58.5(5) . . . . ?
N3 C21 C22 O3 59.4(5) . . . . ?
N3 C23 C24 O3 -57.9(5) . . . . ?
C1 O1 C4 C3 -61.8(7) . . . . ?
C2 N1 C3 C4 -52.7(6) . . . . ?
C2 N1 C5 C6 162.4(4) . . . . ?
C3 N1 C2 C1 52.7(6) . . . . ?
C3 N1 C5 C6 -75.9(5) . . . . ?
C4 O1 C1 C2 61.8(7) . . . . ?
C5 N1 C2 C1 177.1(4) . . . . ?
C5 N1 C3 C4 -175.3(4) . . . . ?
C5 C6 C7 C8 1.3(6) . . . . ?
C5 C6 C7 C9 -176.4(4) . . . . ?
C5 C6 C13 C12 177.6(4) . . . . ?
C5 C6 C13 C14 0.4(6) . . . . ?
C6 C7 C9 C10 2.3(6) . . . . ?
C6 C7 C9 C20 -177.0(4) . . . . ?
C7 C6 C13 C12 -0.5(6) . . . . ?
C7 C6 C13 C14 -177.7(4) . . . . ?
C7 C9 C10 C11 168.6(4) . . . . ?
C7 C9 C10 C12 -7.3(5) . . . . ?
C7 C9 C20 N3 105.2(4) . . . . ?
C8 C7 C9 C10 -175.5(4) . . . . ?
C8 C7 C9 C20 5.2(6) . . . . ?
C9 C10 C12 C13 8.6(6) . . . . ?
C9 C10 C12 C15 -167.5(3) . . . . ?
C10 C9 C20 N3 -74.1(4) . . . . ?
C10 C12 C13 C6 -4.7(6) . . . . ?
C10 C12 C13 C14 172.5(4) . . . . ?
C10 C12 C15 N2 78.0(4) . . . . ?
C11 C10 C12 C13 -167.2(4) . . . . ?
C11 C10 C12 C15 16.6(5) . . . . ?
C13 C6 C7 C8 179.4(4) . . . . ?
C13 C6 C7 C9 1.7(6) . . . . ?
C13 C12 C15 N2 -98.2(4) . . . . ?
C15 N2 C16 C17 175.7(4) . . . . ?
C15 N2 C19 C18 -176.5(4) . . . . ?
C15 C12 C13 C6 171.3(4) . . . . ?
C15 C12 C13 C14 -11.4(6) . . . . ?
C16 N2 C15 C12 65.3(4) . . . . ?
C16 N2 C19 C18 -52.3(5) . . . . ?
C17 O2 C18 C19 -62.1(5) . . . . ?
C18 O2 C17 C16 62.3(5) . . . . ?
C19 N2 C15 C12 -172.0(3) . . . . ?
C19 N2 C16 C17 52.7(5) . . . . ?
C20 N3 C21 C22 -178.2(4) . . . . ?
C20 N3 C23 C24 177.6(4) . . . . ?
C20 C9 C10 C11 -12.1(5) . . . . ?
C20 C9 C10 C12 172.0(3) . . . . ?
C21 N3 C20 C9 -77.7(4) . . . . ?
C21 N3 C23 C24 53.8(5) . . . . ?
C22 O3 C24 C23 60.5(5) . . . . ?
C23 N3 C20 C9 160.5(4) . . . . ?
C23 N3 C21 C22 -54.3(5) . . . . ?
C24 O3 C22 C21 -61.3(5) . . . . ?
